data_8102307
loop_
_publ_author_name
'Mao-Lian Li'
'Jia-Ming Li'

_publ_section_title
;
 Crystal structure of 2-(2-hydroxybenzylammonio)ethanesulfonate,
 C9H13NO4S
;
_journal_issue 3
_journal_name_full 'Zeitschrift f\"ur Kristallographie - New Crystal Structures'
_journal_page_first 291
_journal_volume 223
_journal_year 2008
_chemical_formula_moiety 'C9 H13 N O4 S'
_chemical_formula_sum 'C9 H13 N O4 S'
_chemical_formula_weight 231.26
_chemical_name_systematic
; 
2-(2-hydroxybenzylammonio)-ethanesulfonate,
C9 H13 N O4 S 
;
_space_group_IT_number 14
_symmetry_cell_setting monoclinic
_symmetry_space_group_name_Hall '-P 2ybc'
_symmetry_space_group_name_H-M 'P 1 21/c 1'
_atom_sites_solution_hydrogens geom
_atom_sites_solution_primary direct
_atom_sites_solution_secondary difmap
_audit_creation_method SHELXL-97
_cell_angle_alpha 90.00
_cell_angle_beta 103.24(3)
_cell_angle_gamma 90.00
_cell_formula_units_Z 4
_cell_length_a 10.760(2)
_cell_length_b 8.9700(18)
_cell_length_c 11.060(2)
_cell_measurement_reflns_used 2229
_cell_measurement_temperature 293(2)
_cell_measurement_theta_max 28.39
_cell_measurement_theta_min 2.74
_cell_volume 1039.1(4)
_computing_cell_refinement 'Bruker SMART'
_computing_data_collection 'Bruker SMART'
_computing_data_reduction 'Bruker SAINT'
_computing_molecular_graphics SHELXP-97
_computing_publication_material SHELXTL
_computing_structure_refinement 'SHELXL-97 (Sheldrick, 1997)'
_computing_structure_solution 'SHELXS-97 (Sheldrick, 1990)'
_diffrn_ambient_temperature 293(2)
_diffrn_measured_fraction_theta_full 0.962
_diffrn_measured_fraction_theta_max 0.962
_diffrn_measurement_device_type 'Bruker SMART CCD'
_diffrn_measurement_method phi/omega
_diffrn_radiation_monochromator graphite
_diffrn_radiation_source 'fine-focus sealed tube'
_diffrn_radiation_type MoK\a
_diffrn_radiation_wavelength 0.71073
_diffrn_reflns_av_R_equivalents 0.0211
_diffrn_reflns_av_sigmaI/netI 0.0248
_diffrn_reflns_limit_h_max 14
_diffrn_reflns_limit_h_min -14
_diffrn_reflns_limit_k_max 7
_diffrn_reflns_limit_k_min -11
_diffrn_reflns_limit_l_max 13
_diffrn_reflns_limit_l_min -14
_diffrn_reflns_number 6547
_diffrn_reflns_theta_full 28.39
_diffrn_reflns_theta_max 28.39
_diffrn_reflns_theta_min 1.94
_exptl_absorpt_coefficient_mu 0.305
_exptl_absorpt_correction_T_max 0.964
_exptl_absorpt_correction_T_min 0.916
_exptl_absorpt_correction_type empirical
_exptl_absorpt_process_details SADABS
_exptl_crystal_colour colourless
_exptl_crystal_density_diffrn 1.478
_exptl_crystal_density_method 'not measured'
_exptl_crystal_description block
_exptl_crystal_F_000 488
_exptl_crystal_size_max 0.30
_exptl_crystal_size_mid 0.24
_exptl_crystal_size_min 0.12
_refine_diff_density_max 0.210
_refine_diff_density_min -0.672
_refine_diff_density_rms 0.102
_refine_ls_extinction_method none
_refine_ls_goodness_of_fit_ref 1.105
_refine_ls_hydrogen_treatment constr
_refine_ls_matrix_type full
_refine_ls_number_parameters 137
_refine_ls_number_reflns 2506
_refine_ls_number_restraints 0
_refine_ls_restrained_S_all 1.105
_refine_ls_R_factor_all 0.0425
_refine_ls_R_factor_gt 0.0384
_refine_ls_shift/su_max 0.001
_refine_ls_shift/su_mean 0.000
_refine_ls_structure_factor_coef Fsqd
_refine_ls_weighting_details 'calc w=1/[\s^2^(Fo^2^)+(0.0566P)^2^+0.3072P] where P=(Fo^2^+2Fc^2^)/3'
_refine_ls_weighting_scheme calc
_refine_ls_wR_factor_gt 0.1020
_refine_ls_wR_factor_ref 0.1057
_reflns_number_gt 2229
_reflns_number_total 2506
_reflns_threshold_expression >2sigma(I)
_cod_data_source_file 1267-2312.cff
_cod_data_source_block s1
_cod_depositor_comments
;
The following automatic conversions were performed:
'_symmetry_cell_setting' value 'Monoclinic' changed to 'monoclinic'
according to '/home/saulius/struct/CIF-dictionaries/cif_core.dic'
dictionary named 'cif_core.dic' version 2.4.1 from 2010-06-29.

Automatic conversion script
Id: cif_fix_enum 1555 2011-01-17 13:19:09Z saulius 
;
_cod_original_sg_symbol_H-M 'P 21/c'
_cod_database_code 8102307

loop_
_symmetry_equiv_pos_as_xyz
'x, y, z'
'-x, y+1/2, -z+1/2'
'-x, -y, -z'
'x, -y-1/2, z-1/2'

loop_
_atom_site_label
_atom_site_type_symbol
_atom_site_fract_x
_atom_site_fract_y
_atom_site_fract_z
_atom_site_U_iso_or_equiv
_atom_site_adp_type
_atom_site_occupancy
_atom_site_symmetry_multiplicity
_atom_site_calc_flag
_atom_site_refinement_flags
_atom_site_disorder_assembly
_atom_site_disorder_group
S S -0.09896(3) 0.16381(4) 0.75393(3) 0.02673(13) Uani 1 1 d . . .
O2 O -0.01324(13) 0.17472(12) 0.67086(11) 0.0416(3) Uani 1 1 d . . .
C9 C -0.06207(14) 0.31559(15) 0.85825(13) 0.0294(3) Uani 1 1 d . . .
H9A H -0.0850 0.4078 0.8128 0.035 Uiso 1 1 calc R . .
H9B H -0.1130 0.3080 0.9198 0.035 Uiso 1 1 calc R . .
O3 O -0.07525(11) 0.03088(11) 0.82947(10) 0.0353(3) Uani 1 1 d . . .
N1 N 0.11397(11) 0.19651(13) 1.01184(11) 0.0261(2) Uani 1 1 d . . .
H1A H 0.0960 0.1099 0.9705 0.031 Uiso 1 1 calc R . .
H1B H 0.0667 0.2007 1.0692 0.031 Uiso 1 1 calc R . .
C8 C 0.07667(14) 0.32146(15) 0.92332(13) 0.0304(3) Uani 1 1 d . . .
H8A H 0.1282 0.3182 0.8620 0.037 Uiso 1 1 calc R . .
H8B H 0.0940 0.4151 0.9679 0.037 Uiso 1 1 calc R . .
O1 O 0.24018(11) -0.05352(13) 0.93671(12) 0.0423(3) Uani 1 1 d . . .
H1 H 0.2491 -0.1313 0.9006 0.063 Uiso 1 1 calc R . .
C1 C 0.33625(14) 0.17807(16) 0.98762(14) 0.0319(3) Uani 1 1 d . . .
O4 O -0.23140(12) 0.18355(14) 0.69091(13) 0.0479(3) Uani 1 1 d . . .
C7 C 0.25205(14) 0.19762(17) 1.07641(13) 0.0323(3) Uani 1 1 d . . .
H7A H 0.2723 0.2914 1.1202 0.039 Uiso 1 1 calc R . .
H7B H 0.2684 0.1180 1.1373 0.039 Uiso 1 1 calc R . .
C6 C 0.32903(14) 0.04706(17) 0.91988(14) 0.0334(3) Uani 1 1 d . . .
C5 C 0.40963(16) 0.0227(2) 0.84080(16) 0.0458(4) Uani 1 1 d . . .
H5 H 0.4034 -0.0646 0.7944 0.055 Uiso 1 1 calc R . .
C2 C 0.42663(17) 0.2836(2) 0.97520(18) 0.0463(4) Uani 1 1 d . . .
H2 H 0.4320 0.3723 1.0195 0.056 Uiso 1 1 calc R . .
C3 C 0.50828(18) 0.2590(3) 0.8984(2) 0.0579(5) Uani 1 1 d . . .
H3 H 0.5693 0.3301 0.8920 0.069 Uiso 1 1 calc R . .
C4 C 0.49979(18) 0.1296(3) 0.83129(17) 0.0560(5) Uani 1 1 d . . .
H4 H 0.5549 0.1134 0.7790 0.067 Uiso 1 1 calc R . .

loop_
_atom_site_aniso_label
_atom_site_aniso_U_11
_atom_site_aniso_U_22
_atom_site_aniso_U_33
_atom_site_aniso_U_23
_atom_site_aniso_U_13
_atom_site_aniso_U_12
S 0.0358(2) 0.02045(19) 0.02514(19) 0.00365(11) 0.00945(14) -0.00111(12)
O2 0.0657(8) 0.0319(6) 0.0360(6) -0.0019(4) 0.0298(6) -0.0070(5)
C9 0.0394(8) 0.0213(6) 0.0293(7) 0.0004(5) 0.0117(6) 0.0050(5)
O3 0.0520(7) 0.0214(5) 0.0343(5) 0.0073(4) 0.0134(5) -0.0004(4)
N1 0.0336(6) 0.0226(5) 0.0240(5) 0.0012(4) 0.0105(4) -0.0004(4)
C8 0.0426(8) 0.0207(6) 0.0287(7) 0.0030(5) 0.0096(6) -0.0024(5)
O1 0.0379(6) 0.0368(6) 0.0519(7) -0.0156(5) 0.0096(5) -0.0041(5)
C1 0.0309(7) 0.0334(7) 0.0302(7) 0.0016(5) 0.0048(6) -0.0006(6)
O4 0.0404(6) 0.0417(7) 0.0546(8) 0.0061(5) -0.0036(6) -0.0025(5)
C7 0.0358(7) 0.0336(7) 0.0264(7) -0.0031(6) 0.0051(6) -0.0033(6)
C6 0.0291(7) 0.0385(8) 0.0305(7) -0.0016(6) 0.0026(5) 0.0046(6)
C5 0.0414(9) 0.0623(12) 0.0331(8) -0.0019(7) 0.0069(7) 0.0175(8)
C2 0.0473(9) 0.0424(9) 0.0502(10) 0.0064(8) 0.0129(8) -0.0091(8)
C3 0.0471(10) 0.0700(14) 0.0600(12) 0.0215(10) 0.0195(9) -0.0064(9)
C4 0.0429(9) 0.0874(15) 0.0418(10) 0.0194(10) 0.0181(8) 0.0173(10)

loop_
_atom_type_symbol
_atom_type_description
_atom_type_scat_dispersion_real
_atom_type_scat_dispersion_imag
_atom_type_scat_source
C C 0.0033 0.0016 'International Tables Vol C Tables 4.2.6.8 and 6.1.1.4'
H H 0.0000 0.0000 'International Tables Vol C Tables 4.2.6.8 and 6.1.1.4'
N N 0.0061 0.0033 'International Tables Vol C Tables 4.2.6.8 and 6.1.1.4'
O O 0.0106 0.0060 'International Tables Vol C Tables 4.2.6.8 and 6.1.1.4'
S S 0.1246 0.1234 'International Tables Vol C Tables 4.2.6.8 and 6.1.1.4'

loop_
_geom_angle_atom_site_label_1
_geom_angle_atom_site_label_2
_geom_angle_atom_site_label_3
_geom_angle
_geom_angle_site_symmetry_1
_geom_angle_site_symmetry_3
_geom_angle_publ_flag
O3 S O2 111.67(7) . . ?
O3 S O4 113.81(7) . . ?
O2 S O4 112.75(8) . . ?
O3 S C9 105.93(7) . . ?
O2 S C9 106.35(7) . . ?
O4 S C9 105.61(8) . . ?
C8 C9 S 112.90(10) . . ?
C8 C9 H9A 109.0 . . ?
S C9 H9A 109.0 . . ?
C8 C9 H9B 109.0 . . ?
S C9 H9B 109.0 . . ?
H9A C9 H9B 107.8 . . ?
C8 N1 C7 113.58(11) . . ?
C8 N1 H1A 108.8 . . ?
C7 N1 H1A 108.8 . . ?
C8 N1 H1B 108.8 . . ?
C7 N1 H1B 108.8 . . ?
H1A N1 H1B 107.7 . . ?
N1 C8 C9 112.28(11) . . ?
N1 C8 H8A 109.1 . . ?
C9 C8 H8A 109.1 . . ?
N1 C8 H8B 109.1 . . ?
C9 C8 H8B 109.1 . . ?
H8A C8 H8B 107.9 . . ?
C6 O1 H1 109.5 . . ?
C2 C1 C6 118.62(15) . . ?
C2 C1 C7 122.07(15) . . ?
C6 C1 C7 119.23(13) . . ?
C1 C7 N1 111.85(11) . . ?
C1 C7 H7A 109.2 . . ?
N1 C7 H7A 109.2 . . ?
C1 C7 H7B 109.2 . . ?
N1 C7 H7B 109.2 . . ?
H7A C7 H7B 107.9 . . ?
O1 C6 C5 123.02(15) . . ?
O1 C6 C1 116.31(13) . . ?
C5 C6 C1 120.67(16) . . ?
C6 C5 C4 119.36(18) . . ?
C6 C5 H5 120.3 . . ?
C4 C5 H5 120.3 . . ?
C3 C2 C1 120.97(19) . . ?
C3 C2 H2 119.5 . . ?
C1 C2 H2 119.5 . . ?
C4 C3 C2 119.94(19) . . ?
C4 C3 H3 120.0 . . ?
C2 C3 H3 120.0 . . ?
C3 C4 C5 120.42(18) . . ?
C3 C4 H4 119.8 . . ?
C5 C4 H4 119.8 . . ?

loop_
_geom_bond_atom_site_label_1
_geom_bond_atom_site_label_2
_geom_bond_distance
_geom_bond_site_symmetry_2
_geom_bond_publ_flag
S O3 1.4447(10) . ?
S O2 1.4466(12) . ?
S O4 1.4467(13) . ?
S C9 1.7699(15) . ?
C9 C8 1.502(2) . ?
C9 H9A 0.9700 . ?
C9 H9B 0.9700 . ?
N1 C8 1.4819(17) . ?
N1 C7 1.4938(18) . ?
N1 H1A 0.9000 . ?
N1 H1B 0.9000 . ?
C8 H8A 0.9700 . ?
C8 H8B 0.9700 . ?
O1 C6 1.358(2) . ?
O1 H1 0.8200 . ?
C1 C2 1.386(2) . ?
C1 C6 1.386(2) . ?
C1 C7 1.491(2) . ?
C7 H7A 0.9700 . ?
C7 H7B 0.9700 . ?
C6 C5 1.383(2) . ?
C5 C4 1.385(3) . ?
C5 H5 0.9300 . ?
C2 C3 1.372(3) . ?
C2 H2 0.9300 . ?
C3 C4 1.369(3) . ?
C3 H3 0.9300 . ?
C4 H4 0.9300 . ?

loop_
_geom_hbond_atom_site_label_D
_geom_hbond_atom_site_label_H
_geom_hbond_atom_site_label_A
_geom_hbond_distance_DH
_geom_hbond_distance_HA
_geom_hbond_distance_DA
_geom_hbond_angle_DHA
_geom_hbond_site_symmetry_A
N1 H1A O1 0.90 2.23 2.8428(17) 125.2 .
N1 H1A O3 0.90 2.24 2.9223(18) 132.4 .
N1 H1B O2 0.90 1.92 2.7210(17) 146.8 4_566
O1 H1 O4 0.82 1.93 2.7390(17) 167.9 2_546

loop_
_geom_torsion_atom_site_label_1
_geom_torsion_atom_site_label_2
_geom_torsion_atom_site_label_3
_geom_torsion_atom_site_label_4
_geom_torsion
_geom_torsion_site_symmetry_1
_geom_torsion_site_symmetry_2
_geom_torsion_site_symmetry_3
_geom_torsion_site_symmetry_4
_geom_torsion_publ_flag
O3 S C9 C8 64.64(12) . . . . ?
O2 S C9 C8 -54.30(12) . . . . ?
O4 S C9 C8 -174.33(10) . . . . ?
C7 N1 C8 C9 178.95(11) . . . . ?
S C9 C8 N1 -68.51(14) . . . . ?
C2 C1 C7 N1 120.83(16) . . . . ?
C6 C1 C7 N1 -62.64(17) . . . . ?
C8 N1 C7 C1 -63.35(15) . . . . ?
C2 C1 C6 O1 179.08(15) . . . . ?
C7 C1 C6 O1 2.4(2) . . . . ?
C2 C1 C6 C5 -0.5(2) . . . . ?
C7 C1 C6 C5 -177.17(14) . . . . ?
O1 C6 C5 C4 -178.42(15) . . . . ?
C1 C6 C5 C4 1.2(2) . . . . ?
C6 C1 C2 C3 -0.6(3) . . . . ?
C7 C1 C2 C3 175.99(16) . . . . ?
C1 C2 C3 C4 1.0(3) . . . . ?
C2 C3 C4 C5 -0.3(3) . . . . ?
C6 C5 C4 C3 -0.7(3) . . . . ?

loop_
_cod_related_entry_id
_cod_related_entry_database
_cod_related_entry_code
1 ChemSpider 27811466
